data_7250796
loop_
_publ_author_name
'Sah, Neeraj K.'
'Kumar, Krishna'
'Bhattacharya, Subrato'
'Pramanik, Tanay'
'Roy, Tanmoy'
'Garai, Somenath'

_publ_section_title
;
 Unveiling the catalytic potential of silicomolybdic acid in crafting
 diverse biologically relevant organic compounds
;
_journal_issue 35
_journal_name_full 'RSC Advances'
_journal_page_first 28783
_journal_page_last 28804
_journal_paper_doi 10.1039/D5RA03549J
_journal_volume 15
_journal_year 2025
_chemical_formula_moiety 'C25 H30 O5'
_chemical_formula_sum 'C25 H30 O5'
_chemical_formula_weight 410.49
_space_group_crystal_system orthorhombic
_space_group_IT_number 61
_space_group_name_Hall '-P 2ac 2ab'
_space_group_name_H-M_alt 'P b c a'
_atom_sites_solution_hydrogens geom
_atom_sites_solution_primary iterative
_audit_creation_date 2024-09-24
_audit_creation_method
;
Olex2 1.5-alpha
(compiled 2024.02.16 svn.r378c4104 for OlexSys, GUI svn.r6928)
;
_audit_update_record
;
2024-09-25 deposited with the CCDC.	2025-08-05 downloaded from the CCDC.
;
_cell_angle_alpha 90
_cell_angle_beta 90
_cell_angle_gamma 90
_cell_formula_units_Z 8
_cell_length_a 20.5603(3)
_cell_length_b 10.1414(2)
_cell_length_c 21.5355(3)
_cell_measurement_reflns_used 15885
_cell_measurement_temperature 293(2)
_cell_measurement_theta_max 71.9760
_cell_measurement_theta_min 3.0160
_cell_volume 4490.37(13)
_computing_cell_refinement 'CrysAlisPro 1.171.42.90a (Rigaku OD, 2023)'
_computing_data_collection 'CrysAlisPro 1.171.42.90a (Rigaku OD, 2023)'
_computing_data_reduction 'CrysAlisPro 1.171.42.90a (Rigaku OD, 2023)'
_computing_molecular_graphics 'Olex2 1.5-alpha (Dolomanov et al., 2009)'
_computing_publication_material 'Olex2 1.5-alpha (Dolomanov et al., 2009)'
_computing_structure_refinement 'olex2.refine 1.5-alpha (Bourhis et al., 2015)'
_computing_structure_solution 'olex2.solve 1.5-alpha (Bourhis et al., 2015)'
_diffrn_ambient_temperature 293(2)
_diffrn_detector 'Hybrid Pixel Array Detector'
_diffrn_detector_area_resol_mean 10.0000
_diffrn_detector_type HyPix3000
_diffrn_measured_fraction_theta_full 1.000
_diffrn_measured_fraction_theta_max 0.994
_diffrn_measurement_details
;
List of Runs (angles in degrees, time in seconds):

  # Type    Start    End  Width  t~exp~   \w     \q     \k     \f   Frames
#--------------------------------------------------------------------------
  1  \w    -24.00  35.00   0.50    0.58    --  -40.83  11.00-160.00  118
  2  \w   -109.00 -55.00   0.50    0.58    --  -40.83-151.00 138.00  108
  3  \w   -117.00  -4.00   0.50    0.58    --  -40.83 -11.00  26.00  226
  4  \w    -35.00  24.00   0.50    0.58    --   40.83 -11.00  26.00  118
  5  \w     47.00 109.00   0.50    0.58    --   40.83-151.00 138.00  124
  6  \w     31.00  87.00   0.50    0.58    --   40.83-121.00-150.00  112
  7  \w   -158.00 -46.00   0.50    2.34    --  -82.50 -11.00  26.00  224
  8  \w    -85.00 -18.00   0.50    2.34    --  -82.50 123.00  21.00  134
  9  \w   -146.00 -75.00   0.50    2.34    --  -82.50-121.00-150.00  142
 10  \w     52.00 128.00   0.50    2.34    --  104.00-153.00  49.00  152
 11  \w    147.00 174.00   0.50    2.34    --  104.00  11.00-160.00   54
 12  \w     41.00  76.00   0.50    2.34    --  104.00-121.00-150.00   70
 13  \w     85.00 123.00   0.50    2.34    --  104.00  11.00-160.00   76
 14  \w     82.00 108.00   0.50    2.34    --  104.00-123.00 -59.00   52
 15  \w     70.00  96.00   0.50    2.34    --  104.00-151.00 138.00   52
 16  \w    -37.00  19.00   0.50    0.58    --  -40.83  32.00-120.00  112
 17  \w    -36.00  25.00   0.50    0.58    --  -40.83  32.00 -30.00  122
 18  \w    -99.00 -56.00   0.50    0.58    --  -40.83 151.00-176.00   86
 19  \w    -81.00 -53.00   0.50    0.58    --  -40.83-153.00  49.00   56
 20  \w     17.00  42.00   0.50    0.58    --   40.83  81.00 141.31   50
 21  \w      9.00  35.00   0.50    0.58    --   40.83  94.00-136.07   52
 22  \w     53.00  78.00   0.50    0.58    --   40.83  11.00-160.00   50
 23  \w    -18.00  24.00   0.50    0.58    --   40.83 -11.00 150.00   84
 24  \w     54.00  95.00   0.50    2.34    --  104.00-133.00 150.00   82
 25  \w     38.00  97.00   0.50    2.34    --  104.00-111.00-150.00  118
 26  \w     51.00  82.00   0.50    2.34    --  104.00 -68.00-180.00   62
 27  \w     43.00  71.00   0.50    2.34    --  104.00-133.00   0.00   56
 28  \w     36.00  61.00   0.50    2.34    --  104.00 -59.00  90.00   50
 29  \w     38.00 108.00   0.50    2.34    --  104.00-111.00 -60.00  140
 30  \w     39.00  64.00   0.50    2.34    --  104.00-133.00  60.00   50
 31  \w     36.00  61.00   0.50    2.34    --  104.00 -68.00 -90.00   50
 32  \w    106.00 157.00   0.50    2.34    --  104.00  33.00  60.00  102
 33  \w     77.00 110.00   0.50    2.34    --  104.00-133.00  60.00   66
 34  \w     92.00 171.00   0.50    2.34    --  104.00  50.00   0.00  158
 35  \w     36.00  68.00   0.50    2.34    --  104.00 -59.00  60.00   64
;
_diffrn_measurement_device 'four-circle diffractometer'
_diffrn_measurement_device_type 'XtaLAB Synergy, Dualflex, HyPix3000'
_diffrn_measurement_method '\w scans'
_diffrn_orient_matrix_type 'CrysAlisPro convention (1999,Acta A55,543-557)'
_diffrn_orient_matrix_UB_11 0.0043231000
_diffrn_orient_matrix_UB_12 -0.0503017000
_diffrn_orient_matrix_UB_13 0.0673980000
_diffrn_orient_matrix_UB_21 -0.0102280000
_diffrn_orient_matrix_UB_22 -0.1424083000
_diffrn_orient_matrix_UB_23 -0.0229615000
_diffrn_orient_matrix_UB_31 0.0740570000
_diffrn_orient_matrix_UB_32 -0.0167129000
_diffrn_orient_matrix_UB_33 -0.0071203000
_diffrn_radiation_monochromator mirror
_diffrn_radiation_probe x-ray
_diffrn_radiation_type 'Cu K\a'
_diffrn_radiation_wavelength 1.54184
_diffrn_reflns_av_R_equivalents 0.0677
_diffrn_reflns_av_unetI/netI 0.0414
_diffrn_reflns_Laue_measured_fraction_full 1.000
_diffrn_reflns_Laue_measured_fraction_max 0.994
_diffrn_reflns_limit_h_max 25
_diffrn_reflns_limit_h_min -17
_diffrn_reflns_limit_k_max 12
_diffrn_reflns_limit_k_min -12
_diffrn_reflns_limit_l_max 26
_diffrn_reflns_limit_l_min -26
_diffrn_reflns_number 25374
_diffrn_reflns_point_group_measured_fraction_full 1.000
_diffrn_reflns_point_group_measured_fraction_max 0.994
_diffrn_reflns_theta_full 67.684
_diffrn_reflns_theta_max 72.119
_diffrn_reflns_theta_min 4.106
_diffrn_source 'micro-focus sealed X-ray tube'
_diffrn_source_type 'PhotonJet (Cu) X-ray Source'
_exptl_absorpt_coefficient_mu 0.675
_exptl_absorpt_correction_T_max 1.00000
_exptl_absorpt_correction_T_min 0.36657
_exptl_absorpt_correction_type multi-scan
_exptl_absorpt_process_details
;
CrysAlisPro 1.171.42.90a (Rigaku Oxford Diffraction, 2023)
Empirical absorption correction using spherical harmonics,
implemented in SCALE3 ABSPACK scaling algorithm.
;
_exptl_crystal_colour colourless
_exptl_crystal_colour_primary colourless
_exptl_crystal_density_diffrn 1.214
_exptl_crystal_description needle
_exptl_crystal_F_000 1760
_exptl_crystal_size_max 0.2
_exptl_crystal_size_mid 0.16
_exptl_crystal_size_min 0.13
_refine_diff_density_max 0.260
_refine_diff_density_min -0.203
_refine_diff_density_rms 0.039
_refine_ls_extinction_coef 0.00054(14)
_refine_ls_extinction_expression Fc^*^=kFc[1+0.001xFc^2^\l^3^/sin(2\q)]^-1/4^
_refine_ls_extinction_method 'SHELXL-2018/3 (Sheldrick 2018)'
_refine_ls_goodness_of_fit_ref 1.102
_refine_ls_hydrogen_treatment constr
_refine_ls_matrix_type full
_refine_ls_number_parameters 278
_refine_ls_number_reflns 4409
_refine_ls_number_restraints 0
_refine_ls_restrained_S_all 1.102
_refine_ls_R_factor_all 0.0639
_refine_ls_R_factor_gt 0.0567
_refine_ls_shift/su_max 0.000
_refine_ls_shift/su_mean 0.000
_refine_ls_structure_factor_coef Fsqd
_refine_ls_weighting_details 'w=1/[\s^2^(Fo^2^)+(0.1077P)^2^+0.4599P] where P=(Fo^2^+2Fc^2^)/3'
_refine_ls_weighting_scheme calc
_refine_ls_wR_factor_gt 0.1749
_refine_ls_wR_factor_ref 0.1832
_reflns_Friedel_coverage 0.000
_reflns_number_gt 3631
_reflns_number_total 4409
_reflns_threshold_expression 'I > 2\s(I)'
_cod_data_source_file d5ra03549j2.cif
_cod_data_source_block 4j
_cod_database_code 7250796
_shelx_shelxl_version_number 2018/3
_chemical_oxdiff_formula 'C O H'
_shelx_space_group_comment
;
The symmetry employed for this shelxl refinement is uniquely defined
by the following loop, which should always be used as a source of
symmetry information in preference to the above space-group names.
They are only intended as comments.
;
_shelx_estimated_absorpt_t_max 0.917
_shelx_estimated_absorpt_t_min 0.877
_olex2_refinement_description
;
1. Fixed Uiso
 At 1.2 times of:
  All C(H) groups, All C(H,H) groups
 At 1.5 times of:
  All C(H,H,H) groups
2.a Ternary CH refined with riding coordinates:
 C8(H8)
2.b Secondary CH2 refined with riding coordinates:
 C19(H19a,H19b), C22(H22a,H22b), C15(H15a,H15b), C11(H11a,H11b)
2.c Aromatic/amide H refined with riding coordinates:
 C7(H7), C4(H4), C3(H3)
2.d Idealised Me refined as rotating group:
 C13(H13a,H13b,H13c), C1(H1a,H1b,H1c), C14(H14a,H14b,H14c), C21(H21a,H21b,
 H21c), C24(H24a,H24b,H24c), C25(H25a,H25b,H25c)
;
_olex2_submission_special_instructions 'No special instructions were received'
_oxdiff_exptl_absorpt_empirical_details
;
Empirical correction (ABSPACK) includes:
- Absorption correction using spherical harmonics
- Frame scaling
;
_oxdiff_exptl_absorpt_empirical_full_max 2.116
_oxdiff_exptl_absorpt_empirical_full_min 0.324

loop_
_space_group_symop_operation_xyz
'x, y, z'
'-x+1/2, -y, z+1/2'
'-x, y+1/2, -z+1/2'
'x+1/2, -y+1/2, -z'
'-x, -y, -z'
'x-1/2, y, -z-1/2'
'x, -y-1/2, z-1/2'
'-x-1/2, y-1/2, z'

loop_
_atom_site_label
_atom_site_type_symbol
_atom_site_fract_x
_atom_site_fract_y
_atom_site_fract_z
_atom_site_U_iso_or_equiv
_atom_site_adp_type
_atom_site_occupancy
_atom_site_site_symmetry_order
_atom_site_calc_flag
_atom_site_refinement_flags_posn
_atom_site_refinement_flags_adp
_atom_site_refinement_flags_occupancy
_atom_site_disorder_assembly
_atom_site_disorder_group
O5 O 0.48114(6) 0.24765(13) 0.57810(6) 0.0649(4) Uani 1 1 d . . . . .
O4 O 0.52139(7) 0.31108(13) 0.70408(6) 0.0674(4) Uani 1 1 d . . . . .
O3 O 0.70265(6) 0.36283(16) 0.57938(8) 0.0803(4) Uani 1 1 d . . . . .
O2 O 0.71171(7) 0.66929(15) 0.76728(7) 0.0801(4) Uani 1 1 d . . . . .
O1 O 0.51258(8) 0.70618(15) 0.59807(7) 0.0806(4) Uani 1 1 d . . . . .
C6 C 0.59593(7) 0.47293(15) 0.67325(7) 0.0490(4) Uani 1 1 d . . . . .
C7 C 0.64426(8) 0.56355(16) 0.68784(8) 0.0531(4) Uani 1 1 d . . . . .
H7 H 0.663089 0.613336 0.656345 0.064 Uiso 1 1 calc R U . . .
C9 C 0.50300(8) 0.47560(17) 0.59507(7) 0.0542(4) Uani 1 1 d . . . . .
C5 C 0.56798(8) 0.39956(16) 0.72110(7) 0.0527(4) Uani 1 1 d . . . . .
C8 C 0.57482(8) 0.45242(17) 0.60579(7) 0.0533(4) Uani 1 1 d . . . . .
H8 H 0.598831 0.515628 0.580112 0.064 Uiso 1 1 calc R U . . .
C17 C 0.59172(8) 0.31520(18) 0.58318(7) 0.0549(4) Uani 1 1 d . . . . .
C2 C 0.66488(8) 0.58098(17) 0.74864(8) 0.0577(4) Uani 1 1 d . . . . .
C18 C 0.54608(8) 0.22362(19) 0.57244(8) 0.0579(4) Uani 1 1 d . . . . .
C23 C 0.65977(8) 0.2814(2) 0.57182(8) 0.0602(4) Uani 1 1 d . . . . .
C10 C 0.46134(9) 0.37601(19) 0.58491(8) 0.0590(4) Uani 1 1 d . . . . .
C16 C 0.47696(10) 0.6100(2) 0.59435(7) 0.0617(5) Uani 1 1 d . . . . .
C4 C 0.58833(9) 0.41783(18) 0.78225(8) 0.0605(4) Uani 1 1 d . . . . .
H4 H 0.569473 0.369124 0.814105 0.073 Uiso 1 1 calc R U . . .
C3 C 0.63651(9) 0.50830(18) 0.79541(8) 0.0640(5) Uani 1 1 d . . . . .
H3 H 0.649956 0.520356 0.836246 0.077 Uiso 1 1 calc R U . . .
C19 C 0.55817(9) 0.0864(2) 0.55096(10) 0.0704(5) Uani 1 1 d . . . . .
H19A H 0.551368 0.082187 0.506432 0.085 Uiso 1 1 calc R U . . .
H19B H 0.526829 0.028117 0.570445 0.085 Uiso 1 1 calc R U . . .
C22 C 0.67499(9) 0.1453(2) 0.54735(9) 0.0683(5) Uani 1 1 d . . . . .
H22A H 0.717868 0.120188 0.561916 0.082 Uiso 1 1 calc R U . . .
H22B H 0.676781 0.149602 0.502380 0.082 Uiso 1 1 calc R U . . .
C15 C 0.40464(11) 0.6263(2) 0.58669(9) 0.0720(5) Uani 1 1 d . . . . .
H15A H 0.395504 0.640217 0.542985 0.086 Uiso 1 1 calc R U . . .
H15B H 0.391432 0.705371 0.608663 0.086 Uiso 1 1 calc R U . . .
C20 C 0.62688(9) 0.0373(2) 0.56577(10) 0.0690(5) Uani 1 1 d . . . . .
C11 C 0.38958(9) 0.3865(2) 0.57919(10) 0.0715(5) Uani 1 1 d . . . . .
H11A H 0.369623 0.310290 0.598598 0.086 Uiso 1 1 calc R U . . .
H11B H 0.377831 0.385900 0.535572 0.086 Uiso 1 1 calc R U . . .
C12 C 0.36281(9) 0.5121(2) 0.60943(9) 0.0678(5) Uani 1 1 d . . . . .
C13 C 0.36598(12) 0.5013(3) 0.68004(10) 0.0858(7) Uani 1 1 d . . . . .
H13A H 0.410084 0.485440 0.692607 0.129 Uiso 1 1 calc R U . . .
H13B H 0.338971 0.429712 0.693621 0.129 Uiso 1 1 calc R U . . .
H13C H 0.350871 0.582075 0.698304 0.129 Uiso 1 1 calc R U . . .
C1 C 0.74382(11) 0.7434(2) 0.72136(12) 0.0837(6) Uani 1 1 d . . . . .
H1A H 0.764496 0.684784 0.692444 0.126 Uiso 1 1 calc R U . . .
H1B H 0.776060 0.798492 0.740505 0.126 Uiso 1 1 calc R U . . .
H1C H 0.712844 0.797412 0.699807 0.126 Uiso 1 1 calc R U . . .
C14 C 0.29171(11) 0.5316(3) 0.58937(13) 0.0939(7) Uani 1 1 d . . . . .
H14A H 0.275182 0.611708 0.607169 0.141 Uiso 1 1 calc R U . . .
H14B H 0.266086 0.458428 0.603505 0.141 Uiso 1 1 calc R U . . .
H14C H 0.289463 0.536988 0.544918 0.141 Uiso 1 1 calc R U . . .
C21 C 0.63289(13) 0.0078(3) 0.63462(13) 0.0944(7) Uani 1 1 d . . . . .
H21A H 0.619775 0.083691 0.658112 0.142 Uiso 1 1 calc R U . . .
H21B H 0.677252 -0.013533 0.644270 0.142 Uiso 1 1 calc R U . . .
H21C H 0.605461 -0.065578 0.645029 0.142 Uiso 1 1 calc R U . . .
C24 C 0.63962(12) -0.0887(2) 0.52793(15) 0.0988(8) Uani 1 1 d . . . . .
H24A H 0.607758 -0.154220 0.538483 0.148 Uiso 1 1 calc R U . . .
H24B H 0.682284 -0.121656 0.537288 0.148 Uiso 1 1 calc R U . . .
H24C H 0.636754 -0.069015 0.484420 0.148 Uiso 1 1 calc R U . . .
C25 C 0.49039(13) 0.2363(3) 0.75047(11) 0.0910(7) Uani 1 1 d . . . . .
H25A H 0.456895 0.183228 0.732019 0.137 Uiso 1 1 calc R U . . .
H25B H 0.471451 0.294414 0.780645 0.137 Uiso 1 1 calc R U . . .
H25C H 0.521675 0.180164 0.770386 0.137 Uiso 1 1 calc R U . . .

loop_
_atom_site_aniso_label
_atom_site_aniso_U_11
_atom_site_aniso_U_22
_atom_site_aniso_U_33
_atom_site_aniso_U_23
_atom_site_aniso_U_13
_atom_site_aniso_U_12
O5 0.0478(6) 0.0687(8) 0.0782(8) -0.0166(6) -0.0024(5) -0.0066(5)
O4 0.0735(8) 0.0717(8) 0.0570(7) 0.0058(6) -0.0004(5) -0.0248(6)
O3 0.0544(7) 0.0910(10) 0.0955(10) -0.0158(8) 0.0091(6) -0.0171(7)
O2 0.0807(9) 0.0816(9) 0.0781(9) -0.0099(7) -0.0201(7) -0.0214(7)
O1 0.0889(10) 0.0655(8) 0.0874(10) 0.0099(7) -0.0034(8) -0.0073(7)
C6 0.0498(8) 0.0514(8) 0.0460(8) -0.0015(6) -0.0007(6) -0.0015(6)
C7 0.0521(8) 0.0516(8) 0.0555(9) -0.0014(7) 0.0006(6) -0.0022(7)
C9 0.0566(9) 0.0654(10) 0.0405(8) -0.0008(7) -0.0029(6) -0.0039(7)
C5 0.0549(8) 0.0518(8) 0.0512(8) 0.0011(7) -0.0007(6) -0.0030(7)
C8 0.0554(8) 0.0611(9) 0.0433(8) -0.0007(7) 0.0023(6) -0.0102(7)
C17 0.0528(9) 0.0685(10) 0.0434(8) -0.0053(7) -0.0001(6) -0.0085(7)
C2 0.0560(8) 0.0561(9) 0.0609(10) -0.0101(8) -0.0105(7) 0.0016(7)
C18 0.0489(8) 0.0689(10) 0.0559(9) -0.0115(8) -0.0020(6) -0.0055(7)
C23 0.0533(9) 0.0775(11) 0.0498(9) -0.0052(8) 0.0005(6) -0.0096(8)
C10 0.0565(9) 0.0686(10) 0.0520(9) -0.0087(8) -0.0015(7) -0.0012(8)
C16 0.0744(11) 0.0700(11) 0.0406(8) 0.0062(7) -0.0036(7) -0.0012(9)
C4 0.0713(10) 0.0623(10) 0.0478(9) 0.0074(7) -0.0008(7) 0.0028(8)
C3 0.0738(11) 0.0683(11) 0.0498(9) -0.0034(8) -0.0150(8) 0.0059(9)
C19 0.0552(9) 0.0736(12) 0.0825(13) -0.0234(10) -0.0065(9) -0.0053(8)
C22 0.0523(9) 0.0820(12) 0.0706(11) -0.0106(10) 0.0005(8) 0.0004(8)
C15 0.0795(12) 0.0792(13) 0.0574(10) 0.0036(9) -0.0086(8) 0.0112(10)
C20 0.0565(9) 0.0687(11) 0.0819(13) -0.0118(10) -0.0052(8) -0.0015(8)
C11 0.0544(10) 0.0818(13) 0.0785(12) -0.0155(10) -0.0042(8) -0.0006(9)
C12 0.0588(10) 0.0817(12) 0.0631(11) -0.0071(9) -0.0026(8) 0.0073(9)
C13 0.0847(14) 0.1087(18) 0.0639(12) 0.0027(12) 0.0115(10) 0.0050(13)
C1 0.0768(13) 0.0726(12) 0.1018(16) -0.0085(12) -0.0094(11) -0.0198(10)
C14 0.0640(12) 0.1166(19) 0.1011(17) -0.0134(15) -0.0055(11) 0.0167(13)
C21 0.0941(16) 0.0887(16) 0.1003(18) 0.0175(13) -0.0133(13) -0.0112(13)
C24 0.0677(12) 0.0807(14) 0.148(2) -0.0345(15) -0.0060(13) 0.0062(11)
C25 0.0980(16) 0.0967(16) 0.0782(14) 0.0217(13) -0.0003(12) -0.0372(14)

loop_
_atom_type_symbol
_atom_type_description
_atom_type_scat_dispersion_real
_atom_type_scat_dispersion_imag
_atom_type_scat_source
C C 0.0181 0.0091 'International Tables Vol C Tables 4.2.6.8 and 6.1.1.4'
H H 0.0000 0.0000 'International Tables Vol C Tables 4.2.6.8 and 6.1.1.4'
O O 0.0492 0.0322 'International Tables Vol C Tables 4.2.6.8 and 6.1.1.4'

loop_
_geom_angle_atom_site_label_1
_geom_angle_atom_site_label_2
_geom_angle_atom_site_label_3
_geom_angle
_geom_angle_site_symmetry_1
_geom_angle_site_symmetry_3
_geom_angle_publ_flag
C18 O5 C10 118.03(14) . . ?
C5 O4 C25 118.84(15) . . ?
C2 O2 C1 118.13(16) . . ?
C7 C6 C5 118.70(14) . . ?
C7 C6 C8 120.49(13) . . ?
C5 C6 C8 120.80(14) . . ?
C6 C7 H7 119.5 . . ?
C2 C7 C6 121.08(15) . . ?
C2 C7 H7 119.5 . . ?
C10 C9 C8 122.06(16) . . ?
C10 C9 C16 117.74(16) . . ?
C16 C9 C8 120.19(15) . . ?
O4 C5 C6 116.23(14) . . ?
O4 C5 C4 123.55(15) . . ?
C4 C5 C6 120.22(15) . . ?
C6 C8 H8 107.7 . . ?
C9 C8 C6 113.61(13) . . ?
C9 C8 H8 107.7 . . ?
C9 C8 C17 108.52(13) . . ?
C17 C8 C6 111.40(14) . . ?
C17 C8 H8 107.7 . . ?
C18 C17 C8 122.10(16) . . ?
C18 C17 C23 118.60(17) . . ?
C23 C17 C8 119.29(14) . . ?
O2 C2 C7 124.93(17) . . ?
O2 C2 C3 115.57(15) . . ?
C3 C2 C7 119.49(16) . . ?
O5 C18 C19 111.03(14) . . ?
C17 C18 O5 123.14(17) . . ?
C17 C18 C19 125.80(16) . . ?
O3 C23 C17 120.72(18) . . ?
O3 C23 C22 121.07(16) . . ?
C17 C23 C22 118.14(15) . . ?
O5 C10 C11 110.75(15) . . ?
C9 C10 O5 122.83(16) . . ?
C9 C10 C11 126.42(18) . . ?
O1 C16 C9 121.53(17) . . ?
O1 C16 C15 120.79(19) . . ?
C9 C16 C15 117.65(17) . . ?
C5 C4 H4 120.1 . . ?
C3 C4 C5 119.86(16) . . ?
C3 C4 H4 120.1 . . ?
C2 C3 C4 120.64(16) . . ?
C2 C3 H3 119.7 . . ?
C4 C3 H3 119.7 . . ?
C18 C19 H19A 108.9 . . ?
C18 C19 H19B 108.9 . . ?
C18 C19 C20 113.17(15) . . ?
H19A C19 H19B 107.8 . . ?
C20 C19 H19A 108.9 . . ?
C20 C19 H19B 108.9 . . ?
C23 C22 H22A 108.4 . . ?
C23 C22 H22B 108.4 . . ?
C23 C22 C20 115.47(15) . . ?
H22A C22 H22B 107.5 . . ?
C20 C22 H22A 108.4 . . ?
C20 C22 H22B 108.4 . . ?
C16 C15 H15A 108.3 . . ?
C16 C15 H15B 108.3 . . ?
C16 C15 C12 116.06(17) . . ?
H15A C15 H15B 107.4 . . ?
C12 C15 H15A 108.3 . . ?
C12 C15 H15B 108.3 . . ?
C19 C20 C24 108.46(16) . . ?
C22 C20 C19 108.06(17) . . ?
C22 C20 C24 110.36(18) . . ?
C21 C20 C19 110.06(18) . . ?
C21 C20 C22 110.04(17) . . ?
C21 C20 C24 109.8(2) . . ?
C10 C11 H11A 109.1 . . ?
C10 C11 H11B 109.1 . . ?
C10 C11 C12 112.42(16) . . ?
H11A C11 H11B 107.9 . . ?
C12 C11 H11A 109.1 . . ?
C12 C11 H11B 109.1 . . ?
C15 C12 C11 107.00(16) . . ?
C15 C12 C13 110.55(18) . . ?
C15 C12 C14 110.41(19) . . ?
C11 C12 C14 109.21(18) . . ?
C13 C12 C11 110.39(19) . . ?
C13 C12 C14 109.26(18) . . ?
C12 C13 H13A 109.5 . . ?
C12 C13 H13B 109.5 . . ?
C12 C13 H13C 109.5 . . ?
H13A C13 H13B 109.5 . . ?
H13A C13 H13C 109.5 . . ?
H13B C13 H13C 109.5 . . ?
O2 C1 H1A 109.5 . . ?
O2 C1 H1B 109.5 . . ?
O2 C1 H1C 109.5 . . ?
H1A C1 H1B 109.5 . . ?
H1A C1 H1C 109.5 . . ?
H1B C1 H1C 109.5 . . ?
C12 C14 H14A 109.5 . . ?
C12 C14 H14B 109.5 . . ?
C12 C14 H14C 109.5 . . ?
H14A C14 H14B 109.5 . . ?
H14A C14 H14C 109.5 . . ?
H14B C14 H14C 109.5 . . ?
C20 C21 H21A 109.5 . . ?
C20 C21 H21B 109.5 . . ?
C20 C21 H21C 109.5 . . ?
H21A C21 H21B 109.5 . . ?
H21A C21 H21C 109.5 . . ?
H21B C21 H21C 109.5 . . ?
C20 C24 H24A 109.5 . . ?
C20 C24 H24B 109.5 . . ?
C20 C24 H24C 109.5 . . ?
H24A C24 H24B 109.5 . . ?
H24A C24 H24C 109.5 . . ?
H24B C24 H24C 109.5 . . ?
O4 C25 H25A 109.5 . . ?
O4 C25 H25B 109.5 . . ?
O4 C25 H25C 109.5 . . ?
H25A C25 H25B 109.5 . . ?
H25A C25 H25C 109.5 . . ?
H25B C25 H25C 109.5 . . ?

loop_
_geom_bond_atom_site_label_1
_geom_bond_atom_site_label_2
_geom_bond_distance
_geom_bond_site_symmetry_2
_geom_bond_publ_flag
O5 C18 1.363(2) . ?
O5 C10 1.372(2) . ?
O4 C5 1.363(2) . ?
O4 C25 1.407(2) . ?
O3 C23 1.219(2) . ?
O2 C2 1.375(2) . ?
O2 C1 1.406(3) . ?
O1 C16 1.222(2) . ?
C6 C7 1.389(2) . ?
C6 C5 1.395(2) . ?
C6 C8 1.530(2) . ?
C7 H7 0.9300 . ?
C7 C2 1.388(2) . ?
C9 C8 1.513(2) . ?
C9 C10 1.342(2) . ?
C9 C16 1.465(3) . ?
C5 C4 1.394(2) . ?
C8 H8 0.9800 . ?
C8 C17 1.515(2) . ?
C17 C18 1.340(2) . ?
C17 C23 1.461(2) . ?
C2 C3 1.378(3) . ?
C18 C19 1.487(3) . ?
C23 C22 1.509(3) . ?
C10 C11 1.484(3) . ?
C16 C15 1.505(3) . ?
C4 H4 0.9300 . ?
C4 C3 1.380(3) . ?
C3 H3 0.9300 . ?
C19 H19A 0.9700 . ?
C19 H19B 0.9700 . ?
C19 C20 1.531(3) . ?
C22 H22A 0.9700 . ?
C22 H22B 0.9700 . ?
C22 C20 1.528(3) . ?
C15 H15A 0.9700 . ?
C15 H15B 0.9700 . ?
C15 C12 1.523(3) . ?
C20 C21 1.518(3) . ?
C20 C24 1.539(3) . ?
C11 H11A 0.9700 . ?
C11 H11B 0.9700 . ?
C11 C12 1.533(3) . ?
C12 C13 1.526(3) . ?
C12 C14 1.537(3) . ?
C13 H13A 0.9600 . ?
C13 H13B 0.9600 . ?
C13 H13C 0.9600 . ?
C1 H1A 0.9600 . ?
C1 H1B 0.9600 . ?
C1 H1C 0.9600 . ?
C14 H14A 0.9600 . ?
C14 H14B 0.9600 . ?
C14 H14C 0.9600 . ?
C21 H21A 0.9600 . ?
C21 H21B 0.9600 . ?
C21 H21C 0.9600 . ?
C24 H24A 0.9600 . ?
C24 H24B 0.9600 . ?
C24 H24C 0.9600 . ?
C25 H25A 0.9600 . ?
C25 H25B 0.9600 . ?
C25 H25C 0.9600 . ?

loop_
_geom_torsion_atom_site_label_1
_geom_torsion_atom_site_label_2
_geom_torsion_atom_site_label_3
_geom_torsion_atom_site_label_4
_geom_torsion
_geom_torsion_site_symmetry_1
_geom_torsion_site_symmetry_2
_geom_torsion_site_symmetry_3
_geom_torsion_site_symmetry_4
_geom_torsion_publ_flag
O5 C18 C19 C20 -159.19(17) . . . . ?
O5 C10 C11 C12 158.71(16) . . . . ?
O4 C5 C4 C3 179.08(17) . . . . ?
O3 C23 C22 C20 154.35(19) . . . . ?
O2 C2 C3 C4 179.18(17) . . . . ?
O1 C16 C15 C12 -154.89(17) . . . . ?
C6 C7 C2 O2 -179.17(16) . . . . ?
C6 C7 C2 C3 -0.7(3) . . . . ?
C6 C5 C4 C3 -0.3(3) . . . . ?
C6 C8 C17 C18 109.46(18) . . . . ?
C6 C8 C17 C23 -71.38(18) . . . . ?
C7 C6 C5 O4 -179.25(15) . . . . ?
C7 C6 C5 C4 0.2(2) . . . . ?
C7 C6 C8 C9 -122.69(16) . . . . ?
C7 C6 C8 C17 114.38(17) . . . . ?
C7 C2 C3 C4 0.6(3) . . . . ?
C9 C8 C17 C18 -16.3(2) . . . . ?
C9 C8 C17 C23 162.81(14) . . . . ?
C9 C10 C11 C12 -21.6(3) . . . . ?
C9 C16 C15 C12 27.1(2) . . . . ?
C5 C6 C7 C2 0.3(2) . . . . ?
C5 C6 C8 C9 58.5(2) . . . . ?
C5 C6 C8 C17 -64.46(19) . . . . ?
C5 C4 C3 C2 -0.1(3) . . . . ?
C8 C6 C7 C2 -178.53(15) . . . . ?
C8 C6 C5 O4 -0.4(2) . . . . ?
C8 C6 C5 C4 179.05(15) . . . . ?
C8 C9 C10 O5 -5.8(3) . . . . ?
C8 C9 C10 C11 174.47(17) . . . . ?
C8 C9 C16 O1 5.0(2) . . . . ?
C8 C9 C16 C15 -176.98(15) . . . . ?
C8 C17 C18 O5 3.1(3) . . . . ?
C8 C17 C18 C19 -179.26(17) . . . . ?
C8 C17 C23 O3 -1.2(3) . . . . ?
C8 C17 C23 C22 -178.07(15) . . . . ?
C17 C18 C19 C20 22.9(3) . . . . ?
C17 C23 C22 C20 -28.8(2) . . . . ?
C18 O5 C10 C9 -9.8(2) . . . . ?
C18 O5 C10 C11 169.96(16) . . . . ?
C18 C17 C23 O3 178.00(18) . . . . ?
C18 C17 C23 C22 1.1(2) . . . . ?
C18 C19 C20 C22 -46.3(2) . . . . ?
C18 C19 C20 C21 73.9(2) . . . . ?
C18 C19 C20 C24 -166.0(2) . . . . ?
C23 C17 C18 O5 -176.07(15) . . . . ?
C23 C17 C18 C19 1.6(3) . . . . ?
C23 C22 C20 C19 50.3(2) . . . . ?
C23 C22 C20 C21 -69.9(2) . . . . ?
C23 C22 C20 C24 168.70(19) . . . . ?
C10 O5 C18 C17 11.2(3) . . . . ?
C10 O5 C18 C19 -166.77(16) . . . . ?
C10 C9 C8 C6 -106.87(18) . . . . ?
C10 C9 C8 C17 17.6(2) . . . . ?
C10 C9 C16 O1 -173.85(17) . . . . ?
C10 C9 C16 C15 4.1(2) . . . . ?
C10 C11 C12 C15 48.0(2) . . . . ?
C10 C11 C12 C13 -72.3(2) . . . . ?
C10 C11 C12 C14 167.53(19) . . . . ?
C16 C9 C8 C6 74.31(19) . . . . ?
C16 C9 C8 C17 -161.19(14) . . . . ?
C16 C9 C10 O5 173.04(15) . . . . ?
C16 C9 C10 C11 -6.7(3) . . . . ?
C16 C15 C12 C11 -52.1(2) . . . . ?
C16 C15 C12 C13 68.1(2) . . . . ?
C16 C15 C12 C14 -170.86(18) . . . . ?
C1 O2 C2 C7 -3.4(3) . . . . ?
C1 O2 C2 C3 178.06(18) . . . . ?
C25 O4 C5 C6 -178.59(19) . . . . ?
C25 O4 C5 C4 2.0(3) . . . . ?
